data_7212411
loop_
_publ_author_name
'Konarev, Dmitri V.'
'Khasanov, Salavat S.'
'Simonov, Sergey V.'
'Yudanova, Evgeniya I.'
'Lyubovskaya, Rimma N.'

_publ_section_title
;
 The formation of diamagnetic singly bonded (C70&#x2212;)2 dimers in ionic
 complexes of fullerene C70 with tetrakis(dimethylaminoethylene)
;
_journal_issue 11
_journal_name_full CrystEngComm
_journal_page_first 3542
_journal_paper_doi 10.1039/b927130a
_journal_volume 12
_journal_year 2010
_chemical_formula_moiety '2(C70), 2(C10 H24 N4), C6 H14, 2(C6 H4 Cl2)'
_chemical_formula_sum 'C178 H70 Cl4 N8'
_chemical_formula_weight 2462.22
_chemical_name_systematic
;
?
;
_space_group_IT_number 14
_symmetry_cell_setting monoclinic
_symmetry_space_group_name_Hall '-P 2ybc'
_symmetry_space_group_name_H-M 'P 1 21/c 1'
_atom_sites_solution_hydrogens geom
_atom_sites_solution_primary direct
_atom_sites_solution_secondary difmap
_audit_creation_method
;
CrysAlisPro, Oxford Diffraction Ltd.,
Version 1.171.33.41 (release 06-05-2009 CrysAlis171 .NET)
(compiled May 6 2009,17:20:42)
SHELXL-97
;
_cell_angle_alpha 90.00
_cell_angle_beta 101.261(5)
_cell_angle_gamma 90.00
_cell_formula_units_Z 2
_cell_length_a 10.3429(5)
_cell_length_b 27.917(1)
_cell_length_c 18.849(1)
_cell_measurement_reflns_used 24352
_cell_measurement_temperature 120(1)
_cell_measurement_theta_max 29.6863
_cell_measurement_theta_min 2.8649
_cell_volume 5337.7(4)
_computing_cell_refinement
;
CrysAlisPro, Oxford Diffraction Ltd.,
Version 1.171.33.41 (release 06-05-2009 CrysAlis171 .NET)
(compiled May 6 2009,17:20:42)
;
_computing_data_collection
;
CrysAlisPro, Oxford Diffraction Ltd.,
Version 1.171.33.41 (release 06-05-2009 CrysAlis171 .NET)
(compiled May 6 2009,17:20:42)
;
_computing_data_reduction
;
CrysAlisPro, Oxford Diffraction Ltd.,
Version 1.171.33.41 (release 06-05-2009 CrysAlis171 .NET)
(compiled May 6 2009,17:20:42)
;
_computing_structure_refinement 'SHELXL-97 (Sheldrick, 2008)'
_computing_structure_solution 'SHELXS-97 (Sheldrick, 2008)'
_diffrn_ambient_temperature 120(2)
_diffrn_detector_area_resol_mean 10.4752
_diffrn_measured_fraction_theta_full 0.993
_diffrn_measured_fraction_theta_max 0.870
_diffrn_measurement_device_type 'Xcalibur, Ruby, Gemini'
_diffrn_measurement_method '\w scans'
_diffrn_radiation_monochromator graphite
_diffrn_radiation_source 'Enhance (Mo) X-ray Source'
_diffrn_radiation_type 'Mo K\a'
_diffrn_radiation_wavelength 0.7107
_diffrn_reflns_av_R_equivalents 0.0462
_diffrn_reflns_av_sigmaI/netI 0.0379
_diffrn_reflns_limit_h_max 14
_diffrn_reflns_limit_h_min -10
_diffrn_reflns_limit_k_max 35
_diffrn_reflns_limit_k_min -37
_diffrn_reflns_limit_l_max 21
_diffrn_reflns_limit_l_min -23
_diffrn_reflns_number 50972
_diffrn_reflns_theta_full 26.00
_diffrn_reflns_theta_max 29.70
_diffrn_reflns_theta_min 4.53
_diffrn_standards_decay_% 0
_exptl_absorpt_coefficient_mu 0.186
_exptl_absorpt_correction_T_max 1.00000
_exptl_absorpt_correction_T_min 0.90280
_exptl_absorpt_correction_type multi-scan
_exptl_absorpt_process_details
;
CrysAlisPro, Oxford Diffraction Ltd.,
Version 1.171.33.41 (release 06-05-2009 CrysAlis171 .NET)
(compiled May 6 2009,17:20:42)
Empirical absorption correction using spherical harmonics,
implemented in SCALE3 ABSPACK scaling algorithm.
;
_exptl_crystal_colour black
_exptl_crystal_density_diffrn 1.532
_exptl_crystal_density_method 'not measured'
_exptl_crystal_description prism
_exptl_crystal_F_000 2524
_exptl_crystal_size_max 0.4
_exptl_crystal_size_mid 0.2
_exptl_crystal_size_min 0.15
_refine_diff_density_max 0.549
_refine_diff_density_min -0.608
_refine_diff_density_rms 0.058
_refine_ls_extinction_method none
_refine_ls_goodness_of_fit_ref 1.070
_refine_ls_hydrogen_treatment constr
_refine_ls_matrix_type full
_refine_ls_number_parameters 865
_refine_ls_number_reflns 13220
_refine_ls_number_restraints 0
_refine_ls_restrained_S_all 1.070
_refine_ls_R_factor_all 0.0660
_refine_ls_R_factor_gt 0.0475
_refine_ls_shift/su_max 0.002
_refine_ls_shift/su_mean 0.000
_refine_ls_structure_factor_coef Fsqd
_refine_ls_weighting_details 'calc w=1/[\s^2^(Fo^2^)+(0.0570P)^2^+2.5280P] where P=(Fo^2^+2Fc^2^)/3'
_refine_ls_weighting_scheme calc
_refine_ls_wR_factor_gt 0.1130
_refine_ls_wR_factor_ref 0.1200
_reflns_number_gt 10240
_reflns_number_total 13220
_reflns_threshold_expression >2\s(I)
_cod_data_source_file b927130a.txt
_cod_data_source_block C70_TDAE_C6H4Cl2_C6H14
_cod_original_sg_symbol_H-M 'P 21/c'
_cod_database_code 7212411

loop_
_symmetry_equiv_pos_as_xyz
'x, y, z'
'-x, y+1/2, -z+1/2'
'-x, -y, -z'
'x, -y-1/2, z-1/2'

loop_
_atom_site_label
_atom_site_type_symbol
_atom_site_fract_x
_atom_site_fract_y
_atom_site_fract_z
_atom_site_U_iso_or_equiv
_atom_site_adp_type
_atom_site_occupancy
_atom_site_symmetry_multiplicity
_atom_site_calc_flag
_atom_site_refinement_flags
N1 N -0.06662(13) 0.95661(5) 0.72748(7) 0.0184(3) Uani 1 1 d .
N2 N 0.13993(13) 0.92196(5) 0.72516(7) 0.0177(3) Uani 1 1 d .
N3 N -0.05957(14) 0.89531(5) 0.85293(7) 0.0208(3) Uani 1 1 d .
N4 N 0.02017(13) 0.83763(5) 0.78196(7) 0.0167(3) Uani 1 1 d .
C1A C -0.00372(15) 0.88446(6) 0.79566(8) 0.0158(3) Uani 1 1 d .
C2A C 0.02416(15) 0.92145(5) 0.74917(8) 0.0155(3) Uani 1 1 d .
C3A C -0.20711(16) 0.94713(6) 0.72054(9) 0.0203(3) Uani 1 1 d .
H3A1 H -0.2232 0.9126 0.7150 0.030 Uiso 1 1 calc R
H3A2 H -0.2561 0.9639 0.6780 0.030 Uiso 1 1 calc R
H3A3 H -0.2366 0.9585 0.7640 0.030 Uiso 1 1 calc R
C4A C 0.06633(17) 0.80306(6) 0.83917(9) 0.0209(3) Uani 1 1 d .
H4A1 H 0.1562 0.7930 0.8368 0.031 Uiso 1 1 calc R
H4A2 H 0.0080 0.7751 0.8329 0.031 Uiso 1 1 calc R
H4A3 H 0.0659 0.8178 0.8863 0.031 Uiso 1 1 calc R
C5A C 0.26131(16) 0.90286(6) 0.76823(9) 0.0218(3) Uani 1 1 d .
H5A1 H 0.2475 0.8954 0.8170 0.033 Uiso 1 1 calc R
H5A2 H 0.3317 0.9267 0.7712 0.033 Uiso 1 1 calc R
H5A3 H 0.2863 0.8736 0.7455 0.033 Uiso 1 1 calc R
C6A C 0.02143(16) 0.82203(6) 0.70842(8) 0.0187(3) Uani 1 1 d .
H6A1 H -0.0377 0.8424 0.6742 0.028 Uiso 1 1 calc R
H6A2 H -0.0083 0.7887 0.7024 0.028 Uiso 1 1 calc R
H6A3 H 0.1112 0.8245 0.6992 0.028 Uiso 1 1 calc R
C7A C -0.03421(19) 0.94103(7) 0.89047(9) 0.0281(4) Uani 1 1 d .
H7A1 H 0.0461 0.9553 0.8794 0.042 Uiso 1 1 calc R
H7A2 H -0.0228 0.9358 0.9427 0.042 Uiso 1 1 calc R
H7A3 H -0.1089 0.9626 0.8745 0.042 Uiso 1 1 calc R
C8A C 0.14869(18) 0.93897(7) 0.65358(9) 0.0241(4) Uani 1 1 d .
H8A1 H 0.0602 0.9467 0.6266 0.036 Uiso 1 1 calc R
H8A2 H 0.1878 0.9140 0.6279 0.036 Uiso 1 1 calc R
H8A3 H 0.2040 0.9677 0.6579 0.036 Uiso 1 1 calc R
C9A C -0.02820(18) 1.00646(6) 0.72098(11) 0.0271(4) Uani 1 1 d .
H9A1 H 0.0681 1.0087 0.7288 0.041 Uiso 1 1 calc R
H9A2 H -0.0603 1.0259 0.7573 0.041 Uiso 1 1 calc R
H9A3 H -0.0666 1.0183 0.6725 0.041 Uiso 1 1 calc R
C10A C -0.15830(19) 0.86450(8) 0.87525(11) 0.0334(4) Uani 1 1 d .
H10A H -0.1829 0.8390 0.8395 0.050 Uiso 1 1 calc R
H10B H -0.2365 0.8835 0.8788 0.050 Uiso 1 1 calc R
H10C H -0.1218 0.8503 0.9225 0.050 Uiso 1 1 calc R
Cl1 Cl 0.19238(5) 0.102796(19) 0.45015(2) 0.03358(12) Uani 1 1 d .
Cl2 Cl -0.00507(6) 0.053510(17) 0.53631(3) 0.03892(13) Uani 1 1 d .
C1B C 0.08587(17) 0.18626(6) 0.48169(9) 0.0236(4) Uani 1 1 d .
H1B H 0.1462 0.2012 0.4565 0.028 Uiso 1 1 calc R
C2B C -0.08937(17) 0.14294(7) 0.55554(9) 0.0252(4) Uani 1 1 d .
H2B H -0.1498 0.1282 0.5808 0.030 Uiso 1 1 calc R
C3B C 0.08369(16) 0.13675(6) 0.48779(8) 0.0190(3) Uani 1 1 d .
C4B C -0.00351(17) 0.11507(6) 0.52530(9) 0.0212(3) Uani 1 1 d .
C5B C 0.00028(19) 0.21385(7) 0.51223(10) 0.0275(4) Uani 1 1 d .
H5B H 0.0015 0.2477 0.5080 0.033 Uiso 1 1 calc R
C6B C -0.08732(18) 0.19214(7) 0.54907(10) 0.0276(4) Uani 1 1 d .
H6B H -0.1462 0.2112 0.5700 0.033 Uiso 1 1 calc R
C1S C 0.48394(18) 0.02352(7) 0.48016(10) 0.0304(4) Uani 1 1 d .
H1S1 H 0.4222 0.0417 0.5039 0.037 Uiso 1 1 calc R
H1S2 H 0.4383 0.0166 0.4300 0.037 Uiso 1 1 calc R
C2S C 0.6037(2) 0.05471(8) 0.47769(12) 0.0367(5) Uani 1 1 d .
H2S1 H 0.6506 0.0611 0.5278 0.044 Uiso 1 1 calc R
H2S2 H 0.6646 0.0369 0.4528 0.044 Uiso 1 1 calc R
C3S C 0.5694(3) 0.10216(9) 0.43930(15) 0.0513(6) Uani 1 1 d .
H3S1 H 0.5286 0.0962 0.3886 0.077 Uiso 1 1 calc R
H3S2 H 0.6499 0.1211 0.4415 0.077 Uiso 1 1 calc R
H3S3 H 0.5077 0.1198 0.4630 0.077 Uiso 1 1 calc R
C1 C 0.33632(17) 0.20818(6) 0.96375(9) 0.0213(3) Uani 1 1 d .
C2 C 0.49479(17) 0.10013(6) 1.03547(8) 0.0179(3) Uani 1 1 d .
C3 C 0.80727(15) 0.08611(6) 0.93671(9) 0.0191(3) Uani 1 1 d .
C4 C 0.67642(17) 0.06460(6) 0.74861(9) 0.0200(3) Uani 1 1 d .
C5 C 0.34521(16) 0.03380(5) 0.77875(8) 0.0177(3) Uani 1 1 d .
C6 C 0.17866(16) 0.18435(6) 0.85274(9) 0.0217(3) Uani 1 1 d .
C7 C 0.54733(16) 0.01246(5) 0.84780(8) 0.0161(3) Uani 1 1 d .
C8 C 0.54038(18) 0.18690(6) 1.03138(8) 0.0216(3) Uani 1 1 d .
C9 C 0.29282(16) 0.07688(6) 0.95425(9) 0.0177(3) Uani 1 1 d .
C10 C 0.28092(16) 0.26307(6) 0.78103(9) 0.0215(3) Uani 1 1 d .
C11 C 0.65892(16) 0.26293(6) 0.74859(9) 0.0198(3) Uani 1 1 d .
C12 C 0.80703(15) 0.12621(6) 0.97992(9) 0.0201(3) Uani 1 1 d .
C13 C 0.62662(17) 0.27967(6) 0.81517(9) 0.0203(3) Uani 1 1 d .
C14 C 0.24770(15) 0.05781(6) 0.88190(9) 0.0177(3) Uani 1 1 d .
C15 C 0.46854(19) 0.22435(6) 0.98730(9) 0.0220(3) Uani 1 1 d .
C16 C 0.71746(17) 0.12866(6) 1.02864(8) 0.0201(3) Uani 1 1 d .
C17 C 0.49930(15) 0.02293(5) 0.97510(8) 0.0150(3) Uani 1 1 d .
C18 C 0.81751(16) 0.17356(6) 0.94977(9) 0.0219(3) Uani 1 1 d .
C19 C 0.17763(15) 0.13738(6) 0.88166(9) 0.0204(3) Uani 1 1 d .
C20 C 0.84093(15) 0.13688(6) 0.83340(9) 0.0209(3) Uani 1 1 d .
C21 C 0.18220(15) 0.10020(6) 0.76305(9) 0.0204(3) Uani 1 1 d .
C22 C 0.39986(17) 0.14895(6) 0.61446(8) 0.0216(3) Uani 1 1 d .
C23 C 0.34219(17) 0.23008(6) 0.64939(8) 0.0203(3) Uani 1 1 d .
C24 C 0.42460(16) 0.26642(6) 0.69142(9) 0.0191(3) Uani 1 1 d .
C25 C 0.20677(16) 0.16067(6) 0.66955(9) 0.0216(3) Uani 1 1 d .
C26 C 0.79545(16) 0.22372(6) 0.84485(9) 0.0215(3) Uani 1 1 d .
C27 C 0.54055(17) 0.04812(6) 0.72443(8) 0.0195(3) Uani 1 1 d .
C28 C 0.20354(16) 0.22823(6) 0.74115(9) 0.0214(3) Uani 1 1 d .
C29 C 0.23425(16) 0.21148(6) 0.67398(9) 0.0214(3) Uani 1 1 d .
C30 C 0.62994(16) 0.09045(6) 1.03135(8) 0.0180(3) Uani 1 1 d .
C31 C 0.33412(15) 0.02776(5) 0.85409(8) 0.0165(3) Uani 1 1 d .
C32 C 0.73335(17) 0.20522(6) 0.97943(9) 0.0221(4) Uani 1 1 d .
C33 C 0.44695(18) 0.27492(5) 0.88228(9) 0.0210(3) Uani 1 1 d .
C34 C 0.76312(16) 0.22793(6) 0.76725(9) 0.0217(3) Uani 1 1 d .
C35 C 0.66274(17) 0.18061(6) 0.66126(9) 0.0211(3) Uani 1 1 d .
C36 C 0.26884(16) 0.06794(6) 0.73271(8) 0.0194(3) Uani 1 1 d .
C37 C 0.71890(17) 0.10585(6) 0.71614(9) 0.0212(3) Uani 1 1 d .
C38 C 0.82001(15) 0.09132(6) 0.86296(9) 0.0200(3) Uani 1 1 d .
C39 C 0.15382(15) 0.18815(6) 0.77654(9) 0.0213(3) Uani 1 1 d .
C40 C 0.67001(18) 0.17757(6) 1.02747(8) 0.0217(3) Uani 1 1 d .
C41 C 0.31425(17) 0.25863(6) 0.85868(9) 0.0216(3) Uani 1 1 d .
C42 C 0.83905(15) 0.17954(6) 0.87850(9) 0.0215(3) Uani 1 1 d .
C43 C 0.45664(15) 0.01249(5) 0.89497(8) 0.0149(3) Uani 1 1 d .
C44 C 0.24882(16) 0.12624(6) 0.95290(9) 0.0200(3) Uani 1 1 d .
C45 C 0.53097(18) 0.25429(6) 0.94295(9) 0.0217(3) Uani 1 1 d .
C46 C 0.17940(15) 0.09527(6) 0.83787(9) 0.0194(3) Uani 1 1 d .
C47 C 0.71961(15) 0.04635(5) 0.94164(8) 0.0169(3) Uani 1 1 d .
C48 C 0.15650(15) 0.14630(6) 0.73260(9) 0.0215(3) Uani 1 1 d .
C49 C 0.66785(17) 0.24428(6) 0.93873(9) 0.0215(3) Uani 1 1 d .
C50 C 0.28746(17) 0.13008(6) 0.64033(8) 0.0220(3) Uani 1 1 d .
C51 C 0.32560(17) 0.16080(6) 0.99392(9) 0.0210(3) Uani 1 1 d .
C52 C 0.63404(15) 0.04806(5) 0.98915(8) 0.0161(3) Uani 1 1 d .
C53 C 0.55974(16) 0.25659(6) 0.68751(9) 0.0198(3) Uani 1 1 d .
C54 C 0.63390(17) 0.12987(6) 0.65669(9) 0.0219(3) Uani 1 1 d .
C55 C 0.56161(17) 0.21408(6) 0.64307(8) 0.0202(3) Uani 1 1 d .
C56 C 0.41301(16) 0.06364(5) 0.99587(8) 0.0161(3) Uani 1 1 d .
C57 C 0.42733(17) 0.19795(6) 0.61892(8) 0.0209(3) Uani 1 1 d .
C58 C 0.49660(17) 0.28918(5) 0.81893(9) 0.0205(3) Uani 1 1 d .
C59 C 0.76559(16) 0.18759(6) 0.72461(9) 0.0215(3) Uani 1 1 d .
C60 C 0.47795(17) 0.02415(5) 0.77488(8) 0.0179(3) Uani 1 1 d .
C61 C 0.39362(17) 0.28241(6) 0.75618(9) 0.0201(3) Uani 1 1 d .
C62 C 0.71206(17) 0.25568(6) 0.87452(9) 0.0218(3) Uani 1 1 d .
C63 C 0.80092(16) 0.14158(6) 0.75763(9) 0.0213(3) Uani 1 1 d .
C64 C 0.32269(17) 0.08394(6) 0.67346(8) 0.0214(3) Uani 1 1 d .
C65 C 0.45048(18) 0.14783(6) 1.03665(8) 0.0207(3) Uani 1 1 d .
C66 C 0.26138(17) 0.22112(6) 0.89536(9) 0.0219(3) Uani 1 1 d .
C67 C 0.50505(18) 0.11449(6) 0.63359(8) 0.0220(3) Uani 1 1 d .
C68 C 0.67847(16) 0.02694(5) 0.86934(8) 0.0173(3) Uani 1 1 d .
C69 C 0.45650(18) 0.07410(6) 0.66939(8) 0.0204(3) Uani 1 1 d .
C70 C 0.73909(16) 0.05529(6) 0.82152(9) 0.0190(3) Uani 1 1 d .

loop_
_atom_site_aniso_label
_atom_site_aniso_U_11
_atom_site_aniso_U_22
_atom_site_aniso_U_33
_atom_site_aniso_U_23
_atom_site_aniso_U_13
_atom_site_aniso_U_12
N1 0.0171(6) 0.0165(6) 0.0221(7) 0.0009(5) 0.0049(5) 0.0013(5)
N2 0.0150(6) 0.0218(7) 0.0175(7) 0.0008(5) 0.0058(5) 0.0011(5)
N3 0.0231(7) 0.0247(7) 0.0168(7) -0.0019(5) 0.0090(5) 0.0032(6)
N4 0.0198(7) 0.0171(6) 0.0133(6) -0.0005(5) 0.0030(5) 0.0007(5)
C1A 0.0138(7) 0.0196(8) 0.0137(7) -0.0016(6) 0.0023(5) 0.0015(6)
C2A 0.0164(7) 0.0166(7) 0.0137(7) -0.0036(6) 0.0033(5) 0.0012(6)
C3A 0.0171(7) 0.0226(8) 0.0210(8) -0.0018(6) 0.0035(6) 0.0022(6)
C4A 0.0256(8) 0.0178(8) 0.0178(8) 0.0020(6) 0.0005(6) -0.0014(7)
C5A 0.0157(7) 0.0240(8) 0.0259(9) -0.0005(7) 0.0046(6) 0.0005(7)
C6A 0.0212(8) 0.0185(8) 0.0168(8) -0.0037(6) 0.0046(6) 0.0008(6)
C7A 0.0354(10) 0.0300(9) 0.0176(8) -0.0052(7) 0.0022(7) 0.0134(8)
C8A 0.0255(9) 0.0285(9) 0.0209(8) 0.0004(7) 0.0108(7) -0.0011(7)
C9A 0.0260(9) 0.0180(8) 0.0398(11) 0.0026(7) 0.0122(7) 0.0011(7)
C10A 0.0301(10) 0.0453(12) 0.0303(10) 0.0048(8) 0.0195(8) 0.0017(9)
Cl1 0.0285(2) 0.0470(3) 0.0258(2) -0.00912(19) 0.00673(17) 0.0128(2)
Cl2 0.0651(4) 0.0213(2) 0.0296(2) 0.00277(17) 0.0076(2) -0.0043(2)
C1B 0.0247(8) 0.0284(9) 0.0168(8) 0.0025(6) 0.0019(6) -0.0029(7)
C2B 0.0199(8) 0.0367(10) 0.0196(8) -0.0009(7) 0.0054(6) -0.0030(7)
C3B 0.0176(7) 0.0263(8) 0.0128(7) -0.0026(6) 0.0018(6) 0.0036(7)
C4B 0.0255(8) 0.0207(8) 0.0161(8) 0.0007(6) 0.0006(6) -0.0021(7)
C5B 0.0345(10) 0.0221(9) 0.0230(9) 0.0014(7) -0.0013(7) 0.0054(8)
C6B 0.0231(9) 0.0360(10) 0.0228(9) -0.0035(7) 0.0024(7) 0.0100(8)
C1S 0.0267(9) 0.0357(10) 0.0287(10) 0.0015(8) 0.0048(7) 0.0093(8)
C2S 0.0323(10) 0.0402(12) 0.0409(12) 0.0011(9) 0.0150(9) 0.0085(9)
C3S 0.0504(14) 0.0451(14) 0.0650(17) 0.0125(12) 0.0273(12) 0.0083(11)
C1 0.0317(9) 0.0173(8) 0.0189(8) -0.0027(6) 0.0151(7) 0.0068(7)
C2 0.0296(9) 0.0172(7) 0.0075(7) 0.0024(5) 0.0052(6) -0.0023(7)
C3 0.0118(7) 0.0211(8) 0.0226(8) 0.0094(6) -0.0013(6) 0.0027(6)
C4 0.0262(8) 0.0176(8) 0.0199(8) 0.0009(6) 0.0138(6) 0.0090(7)
C5 0.0241(8) 0.0132(7) 0.0144(7) -0.0021(5) 0.0003(6) -0.0073(6)
C6 0.0147(7) 0.0248(8) 0.0282(9) 0.0059(7) 0.0109(6) 0.0068(6)
C7 0.0250(8) 0.0086(6) 0.0155(7) 0.0002(5) 0.0059(6) 0.0017(6)
C8 0.0400(10) 0.0165(7) 0.0084(7) -0.0038(6) 0.0052(6) -0.0037(7)
C9 0.0194(7) 0.0188(8) 0.0181(8) 0.0031(6) 0.0114(6) -0.0034(6)
C10 0.0219(8) 0.0167(8) 0.0271(9) 0.0066(6) 0.0078(7) 0.0104(7)
C11 0.0206(8) 0.0153(7) 0.0240(8) 0.0084(6) 0.0059(6) -0.0049(6)
C12 0.0153(7) 0.0226(8) 0.0182(8) 0.0065(6) -0.0069(6) -0.0048(6)
C13 0.0260(8) 0.0114(7) 0.0225(8) 0.0048(6) 0.0023(6) -0.0059(6)
C14 0.0131(7) 0.0201(8) 0.0203(8) 0.0035(6) 0.0043(6) -0.0063(6)
C15 0.0395(10) 0.0144(7) 0.0139(8) -0.0052(6) 0.0097(7) 0.0002(7)
C16 0.0245(8) 0.0197(8) 0.0121(7) 0.0023(6) -0.0061(6) -0.0058(7)
C17 0.0208(8) 0.0127(7) 0.0117(7) 0.0026(5) 0.0036(6) -0.0014(6)
C18 0.0166(8) 0.0221(8) 0.0229(8) 0.0054(6) -0.0064(6) -0.0085(7)
C19 0.0119(7) 0.0263(9) 0.0255(9) 0.0058(7) 0.0100(6) 0.0020(6)
C20 0.0096(7) 0.0256(9) 0.0285(9) 0.0103(7) 0.0064(6) 0.0023(6)
C21 0.0116(7) 0.0254(8) 0.0216(8) 0.0038(6) -0.0034(6) -0.0067(6)
C22 0.0299(9) 0.0267(9) 0.0074(7) 0.0023(6) 0.0016(6) -0.0007(7)
C23 0.0244(8) 0.0210(8) 0.0140(8) 0.0090(6) -0.0003(6) 0.0042(7)
C24 0.0214(8) 0.0163(7) 0.0192(8) 0.0099(6) 0.0030(6) 0.0034(6)
C25 0.0172(7) 0.0268(9) 0.0168(8) 0.0062(6) -0.0064(6) -0.0018(7)
C26 0.0158(7) 0.0215(8) 0.0263(9) 0.0071(6) 0.0018(6) -0.0089(6)
C27 0.0311(9) 0.0151(7) 0.0141(7) -0.0037(6) 0.0087(6) 0.0042(7)
C28 0.0149(7) 0.0237(8) 0.0255(9) 0.0094(7) 0.0036(6) 0.0089(6)
C29 0.0164(8) 0.0253(8) 0.0196(8) 0.0081(6) -0.0038(6) 0.0034(7)
C30 0.0252(8) 0.0180(8) 0.0090(7) 0.0037(6) -0.0013(6) -0.0023(6)
C31 0.0185(7) 0.0131(7) 0.0174(7) 0.0004(6) 0.0022(6) -0.0074(6)
C32 0.0289(9) 0.0178(8) 0.0158(8) -0.0014(6) -0.0054(6) -0.0117(7)
C33 0.0330(9) 0.0101(7) 0.0214(8) -0.0015(6) 0.0091(7) 0.0031(6)
C34 0.0155(7) 0.0226(8) 0.0279(9) 0.0107(7) 0.0065(6) -0.0055(6)
C35 0.0245(8) 0.0251(8) 0.0179(8) 0.0072(6) 0.0146(6) 0.0016(7)
C36 0.0207(8) 0.0197(8) 0.0150(7) -0.0007(6) -0.0033(6) -0.0080(6)
C37 0.0239(8) 0.0236(8) 0.0208(8) 0.0045(6) 0.0158(6) 0.0086(7)
C38 0.0112(7) 0.0230(8) 0.0271(9) 0.0081(7) 0.0065(6) 0.0062(6)
C39 0.0093(7) 0.0253(8) 0.0293(9) 0.0076(7) 0.0035(6) 0.0050(6)
C40 0.0338(9) 0.0178(8) 0.0103(7) -0.0017(6) -0.0040(6) -0.0079(7)
C41 0.0274(9) 0.0153(7) 0.0246(9) 0.0008(6) 0.0112(7) 0.0095(7)
C42 0.0106(7) 0.0249(8) 0.0274(9) 0.0082(7) -0.0001(6) -0.0052(6)
C43 0.0202(7) 0.0102(7) 0.0142(7) 0.0011(5) 0.0034(6) -0.0030(6)
C44 0.0205(8) 0.0228(8) 0.0215(8) 0.0042(6) 0.0155(6) 0.0028(7)
C45 0.0378(10) 0.0107(7) 0.0167(8) -0.0042(6) 0.0054(7) -0.0024(7)
C46 0.0092(7) 0.0242(8) 0.0251(8) 0.0046(6) 0.0040(6) -0.0038(6)
C47 0.0154(7) 0.0138(7) 0.0201(8) 0.0056(6) 0.0004(6) 0.0034(6)
C48 0.0104(7) 0.0284(9) 0.0238(8) 0.0063(7) -0.0013(6) -0.0022(6)
C49 0.0302(9) 0.0144(7) 0.0174(8) -0.0007(6) -0.0016(6) -0.0095(7)
C50 0.0266(8) 0.0250(8) 0.0108(7) 0.0017(6) -0.0052(6) -0.0044(7)
C51 0.0308(9) 0.0198(8) 0.0170(8) -0.0001(6) 0.0161(7) 0.0040(7)
C52 0.0200(8) 0.0138(7) 0.0128(7) 0.0058(5) -0.0015(6) -0.0002(6)
C53 0.0234(8) 0.0174(8) 0.0198(8) 0.0099(6) 0.0074(6) -0.0005(6)
C54 0.0306(9) 0.0239(8) 0.0158(8) 0.0040(6) 0.0162(7) 0.0069(7)
C55 0.0270(8) 0.0235(8) 0.0124(7) 0.0085(6) 0.0092(6) 0.0001(7)
C56 0.0243(8) 0.0151(7) 0.0107(7) 0.0033(5) 0.0081(6) -0.0024(6)
C57 0.0281(9) 0.0250(8) 0.0094(7) 0.0076(6) 0.0034(6) 0.0021(7)
C58 0.0303(9) 0.0088(7) 0.0229(8) 0.0029(6) 0.0062(7) 0.0008(6)
C59 0.0159(7) 0.0258(8) 0.0264(9) 0.0113(7) 0.0127(6) 0.0007(7)
C60 0.0289(8) 0.0114(7) 0.0135(7) -0.0036(5) 0.0044(6) -0.0012(6)
C61 0.0247(8) 0.0119(7) 0.0234(8) 0.0073(6) 0.0044(6) 0.0051(6)
C62 0.0240(8) 0.0139(7) 0.0249(9) 0.0026(6) -0.0020(6) -0.0106(7)
C63 0.0141(7) 0.0242(8) 0.0297(9) 0.0085(7) 0.0143(6) 0.0046(6)
C64 0.0303(9) 0.0205(8) 0.0109(7) -0.0027(6) -0.0025(6) -0.0054(7)
C65 0.0348(9) 0.0204(8) 0.0090(7) -0.0016(6) 0.0095(6) -0.0011(7)
C66 0.0263(9) 0.0180(8) 0.0258(9) 0.0020(6) 0.0159(7) 0.0097(7)
C67 0.0371(10) 0.0225(8) 0.0082(7) -0.0005(6) 0.0089(6) 0.0026(7)
C68 0.0204(8) 0.0134(7) 0.0191(8) 0.0029(6) 0.0068(6) 0.0062(6)
C69 0.0344(9) 0.0184(8) 0.0089(7) -0.0036(6) 0.0056(6) -0.0009(7)
C70 0.0182(7) 0.0172(7) 0.0240(8) 0.0044(6) 0.0104(6) 0.0087(6)

loop_
_atom_type_symbol
_atom_type_description
_atom_type_scat_dispersion_real
_atom_type_scat_dispersion_imag
_atom_type_scat_source
C C 0.0033 0.0016 'International Tables Vol C Tables 4.2.6.8 and 6.1.1.4'
H H 0.0000 0.0000 'International Tables Vol C Tables 4.2.6.8 and 6.1.1.4'
N N 0.0061 0.0033 'International Tables Vol C Tables 4.2.6.8 and 6.1.1.4'
Cl Cl 0.1484 0.1585 'International Tables Vol C Tables 4.2.6.8 and 6.1.1.4'

loop_
_geom_angle_atom_site_label_1
_geom_angle_atom_site_label_2
_geom_angle_atom_site_label_3
_geom_angle
_geom_angle_site_symmetry_1
_geom_angle_site_symmetry_3
C2A N1 C3A 120.78(13) . .
C2A N1 C9A 121.91(14) . .
C3A N1 C9A 116.67(13) . .
C2A N2 C8A 122.15(13) . .
C2A N2 C5A 121.98(13) . .
C8A N2 C5A 115.78(13) . .
C1A N3 C7A 121.22(15) . .
C1A N3 C10A 121.97(15) . .
C7A N3 C10A 116.49(14) . .
C1A N4 C6A 120.17(13) . .
C1A N4 C4A 122.69(13) . .
C6A N4 C4A 116.38(13) . .
N3 C1A N4 119.10(14) . .
N3 C1A C2A 119.92(14) . .
N4 C1A C2A 120.93(13) . .
N2 C2A N1 119.44(14) . .
N2 C2A C1A 120.73(14) . .
N1 C2A C1A 119.82(14) . .
N1 C3A H3A1 109.5 . .
N1 C3A H3A2 109.5 . .
H3A1 C3A H3A2 109.5 . .
N1 C3A H3A3 109.5 . .
H3A1 C3A H3A3 109.5 . .
H3A2 C3A H3A3 109.5 . .
N4 C4A H4A1 109.5 . .
N4 C4A H4A2 109.5 . .
H4A1 C4A H4A2 109.5 . .
N4 C4A H4A3 109.5 . .
H4A1 C4A H4A3 109.5 . .
H4A2 C4A H4A3 109.5 . .
N2 C5A H5A1 109.5 . .
N2 C5A H5A2 109.5 . .
H5A1 C5A H5A2 109.5 . .
N2 C5A H5A3 109.5 . .
H5A1 C5A H5A3 109.5 . .
H5A2 C5A H5A3 109.5 . .
N4 C6A H6A1 109.5 . .
N4 C6A H6A2 109.5 . .
H6A1 C6A H6A2 109.5 . .
N4 C6A H6A3 109.5 . .
H6A1 C6A H6A3 109.5 . .
H6A2 C6A H6A3 109.5 . .
N3 C7A H7A1 109.5 . .
N3 C7A H7A2 109.5 . .
H7A1 C7A H7A2 109.5 . .
N3 C7A H7A3 109.5 . .
H7A1 C7A H7A3 109.5 . .
H7A2 C7A H7A3 109.5 . .
N2 C8A H8A1 109.5 . .
N2 C8A H8A2 109.5 . .
H8A1 C8A H8A2 109.5 . .
N2 C8A H8A3 109.5 . .
H8A1 C8A H8A3 109.5 . .
H8A2 C8A H8A3 109.5 . .
N1 C9A H9A1 109.5 . .
N1 C9A H9A2 109.5 . .
H9A1 C9A H9A2 109.5 . .
N1 C9A H9A3 109.5 . .
H9A1 C9A H9A3 109.5 . .
H9A2 C9A H9A3 109.5 . .
N3 C10A H10A 109.5 . .
N3 C10A H10B 109.5 . .
H10A C10A H10B 109.5 . .
N3 C10A H10C 109.5 . .
H10A C10A H10C 109.5 . .
H10B C10A H10C 109.5 . .
C5B C1B C3B 119.93(16) . .
C5B C1B H1B 120.0 . .
C3B C1B H1B 120.0 . .
C6B C2B C4B 120.07(16) . .
C6B C2B H2B 120.0 . .
C4B C2B H2B 120.0 . .
C1B C3B C4B 119.94(15) . .
C1B C3B Cl1 119.39(13) . .
C4B C3B Cl1 120.65(13) . .
C2B C4B C3B 119.81(16) . .
C2B C4B Cl2 119.13(14) . .
C3B C4B Cl2 121.05(13) . .
C1B C5B C6B 120.04(17) . .
C1B C5B H5B 120.0 . .
C6B C5B H5B 120.0 . .
C2B C6B C5B 120.20(16) . .
C2B C6B H6B 119.9 . .
C5B C6B H6B 119.9 . .
C1S C1S C2S 114.2(2) 3_656 .
C1S C1S H1S1 108.7 3_656 .
C2S C1S H1S1 108.7 . .
C1S C1S H1S2 108.7 3_656 .
C2S C1S H1S2 108.7 . .
H1S1 C1S H1S2 107.6 . .
C3S C2S C1S 113.46(18) . .
C3S C2S H2S1 108.9 . .
C1S C2S H2S1 108.9 . .
C3S C2S H2S2 108.9 . .
C1S C2S H2S2 108.9 . .
H2S1 C2S H2S2 107.7 . .
C2S C3S H3S1 109.5 . .
C2S C3S H3S2 109.5 . .
H3S1 C3S H3S2 109.5 . .
C2S C3S H3S3 109.5 . .
H3S1 C3S H3S3 109.5 . .
H3S2 C3S H3S3 109.5 . .
C66 C1 C15 121.61(15) . .
C66 C1 C51 121.26(16) . .
C15 C1 C51 107.95(15) . .
C65 C2 C56 121.18(15) . .
C65 C2 C30 119.98(15) . .
C56 C2 C30 108.54(14) . .
C12 C3 C38 120.07(15) . .
C12 C3 C47 120.60(15) . .
C38 C3 C47 108.56(14) . .
C37 C4 C70 116.42(16) . .
C37 C4 C27 118.80(15) . .
C70 C4 C27 118.12(14) . .
C60 C5 C36 121.71(14) . .
C60 C5 C31 106.87(13) . .
C36 C5 C31 122.22(15) . .
C39 C6 C19 116.47(16) . .
C39 C6 C66 118.28(15) . .
C19 C6 C66 118.81(15) . .
C68 C7 C43 122.89(14) . .
C68 C7 C60 118.71(14) . .
C43 C7 C60 109.16(14) . .
C40 C8 C15 120.02(15) . .
C40 C8 C65 120.26(15) . .
C15 C8 C65 108.58(16) . .
C56 C9 C44 120.51(15) . .
C56 C9 C14 121.48(14) . .
C44 C9 C14 106.83(14) . .
C28 C10 C41 119.28(15) . .
C28 C10 C61 120.29(15) . .
C41 C10 C61 108.27(15) . .
C53 C11 C13 120.16(15) . .
C53 C11 C34 120.52(16) . .
C13 C11 C34 107.23(14) . .
C3 C12 C16 119.54(15) . .
C3 C12 C18 119.81(15) . .
C16 C12 C18 108.40(15) . .
C58 C13 C11 119.99(15) . .
C58 C13 C62 120.08(15) . .
C11 C13 C62 108.26(15) . .
C31 C14 C46 119.94(14) . .
C31 C14 C9 117.34(14) . .
C46 C14 C9 107.93(14) . .
C45 C15 C1 121.37(15) . .
C45 C15 C8 121.37(17) . .
C1 C15 C8 107.68(15) . .
C30 C16 C12 119.34(15) . .
C30 C16 C40 119.77(16) . .
C12 C16 C40 107.20(14) . .
C43 C17 C52 109.70(12) . .
C43 C17 C56 108.91(12) . .
C52 C17 C56 99.79(12) . .
C43 C17 C17 113.68(15) . 3_657
C52 C17 C17 111.32(15) . 3_657
C56 C17 C17 112.55(15) . 3_657
C42 C18 C32 121.32(15) . .
C42 C18 C12 121.15(16) . .
C32 C18 C12 108.21(15) . .
C6 C19 C44 121.22(16) . .
C6 C19 C46 122.16(15) . .
C44 C19 C46 107.36(14) . .
C63 C20 C38 116.24(16) . .
C63 C20 C42 118.45(15) . .
C38 C20 C42 118.64(15) . .
C48 C21 C46 116.88(16) . .
C48 C21 C36 118.88(15) . .
C46 C21 C36 117.40(14) . .
C57 C22 C67 120.19(16) . .
C57 C22 C50 120.30(16) . .
C67 C22 C50 106.82(14) . .
C29 C23 C57 119.32(15) . .
C29 C23 C24 120.12(15) . .
C57 C23 C24 108.06(14) . .
C61 C24 C53 119.80(15) . .
C61 C24 C23 119.29(15) . .
C53 C24 C23 108.07(14) . .
C50 C25 C48 119.94(15) . .
C50 C25 C29 120.14(16) . .
C48 C25 C29 108.87(15) . .
C42 C26 C62 122.09(15) . .
C42 C26 C34 121.01(16) . .
C62 C26 C34 107.96(14) . .
C69 C27 C60 115.94(15) . .
C69 C27 C4 118.78(15) . .
C60 C27 C4 118.40(14) . .
C10 C28 C29 120.10(15) . .
C10 C28 C39 120.84(15) . .
C29 C28 C39 108.23(15) . .
C23 C29 C28 120.03(16) . .
C23 C29 C25 120.58(16) . .
C28 C29 C25 107.12(14) . .
C16 C30 C52 121.19(15) . .
C16 C30 C2 119.86(15) . .
C52 C30 C2 108.63(14) . .
C14 C31 C43 123.11(14) . .
C14 C31 C5 118.24(14) . .
C43 C31 C5 109.47(14) . .
C49 C32 C18 121.62(15) . .
C49 C32 C40 121.41(17) . .
C18 C32 C40 107.51(15) . .
C45 C33 C41 121.42(15) . .
C45 C33 C58 121.21(16) . .
C41 C33 C58 107.73(15) . .
C59 C34 C26 119.70(15) . .
C59 C34 C11 120.32(16) . .
C26 C34 C11 108.44(15) . .
C55 C35 C54 120.36(16) . .
C55 C35 C59 120.49(16) . .
C54 C35 C59 106.88(14) . .
C64 C36 C5 115.89(15) . .
C64 C36 C21 118.67(15) . .
C5 C36 C21 118.96(14) . .
C4 C37 C63 122.00(15) . .
C4 C37 C54 121.30(16) . .
C63 C37 C54 107.74(15) . .
C20 C38 C3 121.48(16) . .
C20 C38 C70 121.99(15) . .
C3 C38 C70 107.63(14) . .
C6 C39 C48 120.35(15) . .
C6 C39 C28 121.06(16) . .
C48 C39 C28 108.34(15) . .
C8 C40 C32 119.83(15) . .
C8 C40 C16 120.38(15) . .
C32 C40 C16 108.66(15) . .
C66 C41 C33 121.28(16) . .
C66 C41 C10 121.23(16) . .
C33 C41 C10 108.22(14) . .
C18 C42 C26 115.58(16) . .
C18 C42 C20 118.52(15) . .
C26 C42 C20 119.08(15) . .
C7 C43 C31 106.95(13) . .
C7 C43 C17 121.81(14) . .
C31 C43 C17 122.69(14) . .
C51 C44 C19 120.35(15) . .
C51 C44 C9 120.55(15) . .
C19 C44 C9 108.93(14) . .
C33 C45 C15 115.84(16) . .
C33 C45 C49 118.83(15) . .
C15 C45 C49 118.39(15) . .
C21 C46 C14 122.80(15) . .
C21 C46 C19 119.63(15) . .
C14 C46 C19 108.92(14) . .
C52 C47 C3 120.33(15) . .
C52 C47 C68 121.05(14) . .
C3 C47 C68 107.37(14) . .
C21 C48 C39 122.03(15) . .
C21 C48 C25 121.19(16) . .
C39 C48 C25 107.42(15) . .
C62 C49 C32 115.74(16) . .
C62 C49 C45 118.91(15) . .
C32 C49 C45 118.74(15) . .
C25 C50 C22 119.85(16) . .
C25 C50 C64 119.94(15) . .
C22 C50 C64 108.59(15) . .
C44 C51 C65 119.65(15) . .
C44 C51 C1 119.66(16) . .
C65 C51 C1 108.77(15) . .
C47 C52 C30 118.86(14) . .
C47 C52 C17 123.26(14) . .
C30 C52 C17 110.44(13) . .
C11 C53 C24 119.86(15) . .
C11 C53 C55 119.21(15) . .
C24 C53 C55 107.88(14) . .
C67 C54 C37 120.07(15) . .
C67 C54 C35 119.74(15) . .
C37 C54 C35 108.70(15) . .
C35 C55 C57 119.79(15) . .
C35 C55 C53 119.91(15) . .
C57 C55 C53 108.38(14) . .
C9 C56 C2 118.53(14) . .
C9 C56 C17 123.58(14) . .
C2 C56 C17 110.08(14) . .
C22 C57 C55 119.71(15) . .
C22 C57 C23 119.80(15) . .
C55 C57 C23 107.61(15) . .
C13 C58 C61 120.12(15) . .
C13 C58 C33 119.64(15) . .
C61 C58 C33 108.50(15) . .
C34 C59 C63 120.31(16) . .
C34 C59 C35 119.55(15) . .
C63 C59 C35 108.61(15) . .
C5 C60 C27 121.29(15) . .
C5 C60 C7 107.33(13) . .
C27 C60 C7 122.18(15) . .
C24 C61 C58 120.07(15) . .
C24 C61 C10 120.17(15) . .
C58 C61 C10 107.27(14) . .
C49 C62 C26 121.08(15) . .
C49 C62 C13 121.07(16) . .
C26 C62 C13 108.10(15) . .
C20 C63 C37 120.70(15) . .
C20 C63 C59 121.20(16) . .
C37 C63 C59 108.06(15) . .
C36 C64 C69 121.14(15) . .
C36 C64 C50 121.15(16) . .
C69 C64 C50 108.25(15) . .
C2 C65 C51 119.42(15) . .
C2 C65 C8 119.67(16) . .
C51 C65 C8 106.98(14) . .
C1 C66 C41 115.89(16) . .
C1 C66 C6 118.43(15) . .
C41 C66 C6 119.11(15) . .
C54 C67 C22 120.21(16) . .
C54 C67 C69 119.50(15) . .
C22 C67 C69 108.72(15) . .
C7 C68 C70 119.75(14) . .
C7 C68 C47 118.09(14) . .
C70 C68 C47 107.48(14) . .
C27 C69 C64 121.46(15) . .
C27 C69 C67 121.28(16) . .
C64 C69 C67 107.59(15) . .
C4 C70 C68 122.36(15) . .
C4 C70 C38 120.24(14) . .
C68 C70 C38 108.94(14) . .

loop_
_geom_bond_atom_site_label_1
_geom_bond_atom_site_label_2
_geom_bond_distance
_geom_bond_site_symmetry_2
N1 C2A 1.365(2) .
N1 C3A 1.458(2) .
N1 C9A 1.459(2) .
N2 C2A 1.3602(19) .
N2 C8A 1.450(2) .
N2 C5A 1.457(2) .
N3 C1A 1.355(2) .
N3 C7A 1.458(2) .
N3 C10A 1.459(2) .
N4 C1A 1.365(2) .
N4 C6A 1.455(2) .
N4 C4A 1.456(2) .
C1A C2A 1.420(2) .
C3A H3A1 0.9800 .
C3A H3A2 0.9800 .
C3A H3A3 0.9800 .
C4A H4A1 0.9800 .
C4A H4A2 0.9800 .
C4A H4A3 0.9800 .
C5A H5A1 0.9800 .
C5A H5A2 0.9800 .
C5A H5A3 0.9800 .
C6A H6A1 0.9800 .
C6A H6A2 0.9800 .
C6A H6A3 0.9800 .
C7A H7A1 0.9800 .
C7A H7A2 0.9800 .
C7A H7A3 0.9800 .
C8A H8A1 0.9800 .
C8A H8A2 0.9800 .
C8A H8A3 0.9800 .
C9A H9A1 0.9800 .
C9A H9A2 0.9800 .
C9A H9A3 0.9800 .
C10A H10A 0.9800 .
C10A H10B 0.9800 .
C10A H10C 0.9800 .
Cl1 C3B 1.7255(16) .
Cl2 C4B 1.7314(17) .
C1B C5B 1.381(3) .
C1B C3B 1.387(2) .
C1B H1B 0.9500 .
C2B C6B 1.380(3) .
C2B C4B 1.384(2) .
C2B H2B 0.9500 .
C3B C4B 1.389(2) .
C5B C6B 1.384(3) .
C5B H5B 0.9500 .
C6B H6B 0.9500 .
C1S C1S 1.515(4) 3_656
C1S C2S 1.522(3) .
C1S H1S1 0.9900 .
C1S H1S2 0.9900 .
C2S C3S 1.518(3) .
C2S H2S1 0.9900 .
C2S H2S2 0.9900 .
C3S H3S1 0.9800 .
C3S H3S2 0.9800 .
C3S H3S3 0.9800 .
C1 C66 1.415(2) .
C1 C15 1.426(3) .
C1 C51 1.453(2) .
C2 C65 1.410(2) .
C2 C56 1.437(2) .
C2 C30 1.441(2) .
C3 C12 1.385(2) .
C3 C38 1.429(2) .
C3 C47 1.448(2) .
C4 C37 1.414(2) .
C4 C70 1.424(2) .
C4 C27 1.464(2) .
C5 C60 1.415(2) .
C5 C36 1.420(2) .
C5 C31 1.457(2) .
C6 C39 1.413(2) .
C6 C19 1.421(2) .
C6 C66 1.471(3) .
C7 C68 1.397(2) .
C7 C43 1.413(2) .
C7 C60 1.458(2) .
C8 C40 1.382(3) .
C8 C15 1.447(2) .
C8 C65 1.449(2) .
C9 C56 1.384(2) .
C9 C44 1.450(2) .
C9 C14 1.453(2) .
C10 C28 1.384(3) .
C10 C41 1.442(2) .
C10 C61 1.443(2) .
C11 C53 1.396(2) .
C11 C13 1.438(2) .
C11 C34 1.446(2) .
C12 C16 1.428(2) .
C12 C18 1.451(2) .
C13 C58 1.386(2) .
C13 C62 1.447(2) .
C14 C31 1.400(2) .
C14 C46 1.432(2) .
C15 C45 1.423(2) .
C16 C30 1.406(2) .
C16 C40 1.450(2) .
C17 C43 1.517(2) .
C17 C52 1.536(2) .
C17 C56 1.542(2) .
C17 C17 1.586(3) 3_657
C18 C42 1.414(2) .
C18 C32 1.429(3) .
C19 C44 1.434(2) .
C19 C46 1.439(2) .
C20 C63 1.413(2) .
C20 C38 1.422(2) .
C20 C42 1.466(3) .
C21 C48 1.413(2) .
C21 C46 1.423(2) .
C21 C36 1.463(2) .
C22 C57 1.396(2) .
C22 C67 1.444(2) .
C22 C50 1.445(2) .
C23 C29 1.390(2) .
C23 C57 1.452(2) .
C23 C24 1.456(2) .
C24 C61 1.394(2) .
C24 C53 1.440(2) .
C25 C50 1.381(3) .
C25 C48 1.444(2) .
C25 C29 1.446(2) .
C26 C42 1.419(2) .
C26 C62 1.429(3) .
C26 C34 1.440(2) .
C27 C69 1.416(2) .
C27 C60 1.418(2) .
C28 C29 1.442(2) .
C28 C39 1.448(2) .
C30 C52 1.431(2) .
C31 C43 1.414(2) .
C32 C49 1.426(2) .
C32 C40 1.441(2) .
C33 C45 1.417(2) .
C33 C41 1.432(3) .
C33 C58 1.445(2) .
C34 C59 1.387(3) .
C35 C55 1.395(2) .
C35 C54 1.447(2) .
C35 C59 1.449(2) .
C36 C64 1.414(2) .
C37 C63 1.438(3) .
C37 C54 1.447(2) .
C38 C70 1.438(2) .
C39 C48 1.435(3) .
C41 C66 1.422(2) .
C44 C51 1.385(2) .
C45 C49 1.460(3) .
C47 C52 1.377(2) .
C47 C68 1.451(2) .
C49 C62 1.411(2) .
C50 C64 1.447(2) .
C51 C65 1.429(2) .
C53 C55 1.455(2) .
C54 C67 1.387(3) .
C55 C57 1.446(2) .
C58 C61 1.441(2) .
C59 C63 1.443(2) .
C64 C69 1.428(3) .
C67 C69 1.453(2) .
C68 C70 1.433(2) .
